data_7158526
loop_
_publ_author_name
'Ure, Elizabeth M.'
'Harris, Lawrence D.'
'Cameron, Scott A.'
'Weymouth-Wilson, Alex'
'Furneaux, Richard H.'
'Pitman, Janet L.'
'Hinkley, Simon F.'
'Luxenburger, Andreas'

_publ_section_title
;
 Synthesis of 12\b-methyl-18-<i>nor</i>-avicholic acid analogues as
 potential TGR5 agonists.
;
_journal_issue 17
_journal_name_full 'Organic &amp; biomolecular chemistry'
_journal_page_first 3511
_journal_page_last 3527
_journal_paper_doi 10.1039/d1ob02401a
_journal_volume 20
_journal_year 2022
_chemical_absolute_configuration rmad
_chemical_formula_moiety 'C24 H36 O5'
_chemical_formula_sum 'C24 H36 O5'
_chemical_formula_weight 404.53
_space_group_IT_number 19
_space_group_name_Hall 'P 2ac 2ab'
_space_group_name_H-M_alt 'P 21 21 21'
_symmetry_cell_setting orthorhombic
_symmetry_Int_Tables_number 19
_symmetry_space_group_name_Hall 'P 2ac 2ab'
_symmetry_space_group_name_H-M 'P 21 21 21'
_atom_sites_solution_hydrogens mixed
_atom_sites_solution_primary direct
_audit_update_record
;
2021-10-15 deposited with the CCDC.	2022-02-11 downloaded from the CCDC.
;
_cell_angle_alpha 90
_cell_angle_beta 90
_cell_angle_gamma 90
_cell_formula_units_Z 4
_cell_length_a 8.9657(2)
_cell_length_b 13.2198(2)
_cell_length_c 18.8147(3)
_cell_measurement_reflns_used 7347
_cell_measurement_temperature 120(2)
_cell_measurement_theta_max 71.64
_cell_measurement_theta_min 5.768
_cell_volume 2230.01(7)
_computing_cell_refinement
;
        CrysAlisPro, Agilent Technologies,
        Version 1.171.37.35h (release 09-02-2015 CrysAlis171 .NET)
        (compiled Feb  9 2015,16:26:32)
;
_computing_data_collection
;
        CrysAlisPro, Agilent Technologies,
        Version 1.171.37.35h (release 09-02-2015 CrysAlis171 .NET)
        (compiled Feb  9 2015,16:26:32)
;
_computing_data_reduction
;
        CrysAlisPro, Agilent Technologies,
        Version 1.171.37.35h (release 09-02-2015 CrysAlis171 .NET)
        (compiled Feb  9 2015,16:26:32)
;
_computing_structure_refinement 'SHELXL-2018/3 (Sheldrick, 2018)'
_diffrn_ambient_environment N~2~
_diffrn_ambient_temperature 120(2)
_diffrn_detector 'CCD plate'
_diffrn_detector_area_resol_mean 8.0856
_diffrn_detector_type EosS2
_diffrn_measured_fraction_theta_full 0.999
_diffrn_measured_fraction_theta_max 0.998
_diffrn_measurement_device 'four-circle diffractometer'
_diffrn_measurement_device_type 'SuperNova, Dual, Cu at zero, EosS2'
_diffrn_measurement_method '\w scans'
_diffrn_orient_matrix_UB_11 -0.0200971
_diffrn_orient_matrix_UB_12 0.0238372
_diffrn_orient_matrix_UB_13 0.0796198
_diffrn_orient_matrix_UB_21 0.1706439
_diffrn_orient_matrix_UB_22 0.0041734
_diffrn_orient_matrix_UB_23 0.0091684
_diffrn_orient_matrix_UB_31 -0.0020809
_diffrn_orient_matrix_UB_32 0.1139323
_diffrn_orient_matrix_UB_33 -0.0169531
_diffrn_radiation_monochromator mirror
_diffrn_radiation_probe x-ray
_diffrn_radiation_type CuK\a
_diffrn_radiation_wavelength 1.54184
_diffrn_reflns_av_R_equivalents 0.0253
_diffrn_reflns_av_unetI/netI 0.038
_diffrn_reflns_Laue_measured_fraction_full 0.999
_diffrn_reflns_Laue_measured_fraction_max 0.998
_diffrn_reflns_limit_h_max 10
_diffrn_reflns_limit_h_min -11
_diffrn_reflns_limit_k_max 16
_diffrn_reflns_limit_k_min -12
_diffrn_reflns_limit_l_max 23
_diffrn_reflns_limit_l_min -22
_diffrn_reflns_number 12295
_diffrn_reflns_point_group_measured_fraction_full 1
_diffrn_reflns_point_group_measured_fraction_max 0.997
_diffrn_reflns_theta_full 67.684
_diffrn_reflns_theta_max 71.774
_diffrn_reflns_theta_min 4.701
_diffrn_source 'sealed X-ray tube'
_diffrn_source_type 'SuperNova (Cu) X-ray Source'
_exptl_absorpt_coefficient_mu 0.664
_exptl_absorpt_correction_T_max 0.972
_exptl_absorpt_correction_T_min 0.958
_exptl_absorpt_correction_type gaussian
_exptl_absorpt_process_details
;
        CrysAlisPro, Agilent Technologies,
        Version 1.171.37.35h (release 09-02-2015 CrysAlis171 .NET)
        (compiled Feb  9 2015,16:26:32)
Numerical absorption correction based on gaussian integration over
                        a multifaceted crystal model
        Empirical absorption correction using spherical harmonics,
 implemented in SCALE3 ABSPACK scaling algorithm.
;
_exptl_crystal_colour colourless
_exptl_crystal_density_diffrn 1.205
_exptl_crystal_description needle
_exptl_crystal_F_000 880
_exptl_crystal_size_max 0.082
_exptl_crystal_size_mid 0.074
_exptl_crystal_size_min 0.056
_refine_diff_density_max 0.22
_refine_diff_density_min -0.212
_refine_diff_density_rms 0.044
_refine_ls_abs_structure_details
;
 Flack x determined using 1731 quotients [(I+)-(I-)]/[(I+)+(I-)]
 (Parsons, Flack and Wagner, Acta Cryst. B69 (2013) 249-259).
;
_refine_ls_abs_structure_Flack 0.04(8)
_refine_ls_extinction_method none
_refine_ls_goodness_of_fit_ref 1.296
_refine_ls_hydrogen_treatment mixed
_refine_ls_matrix_type full
_refine_ls_number_parameters 274
_refine_ls_number_reflns 4355
_refine_ls_number_restraints 0
_refine_ls_restrained_S_all 1.296
_refine_ls_R_factor_all 0.0331
_refine_ls_R_factor_gt 0.0299
_refine_ls_shift/su_max 0
_refine_ls_shift/su_mean 0
_refine_ls_structure_factor_coef Fsqd
_refine_ls_weighting_details 'w=1/[\s^2^(Fo^2^)+(0.0372P)^2^+0.4741P] where P=(Fo^2^+2Fc^2^)/3'
_refine_ls_weighting_scheme calc
_refine_ls_wR_factor_gt 0.0978
_refine_ls_wR_factor_ref 0.0989
_reflns_Friedel_coverage 0.751
_reflns_Friedel_fraction_full 1
_reflns_Friedel_fraction_max 0.995
_reflns_number_gt 4174
_reflns_number_total 4355
_reflns_threshold_expression 'I > 2\s(I)'
_cod_data_source_file d1ob02401a2.cif
_cod_data_source_block 24-emu-dp43
_cod_depositor_comments 'Adding full bibliography for 7158525--7158531.cif.'
_cod_database_code 7158526
_shelx_estimated_absorpt_t_min 0.948
_shelx_estimated_absorpt_t_max 0.964
_shelx_shelxl_version_number 2018/3

loop_
_symmetry_equiv_pos_as_xyz
'x, y, z'
'-x+1/2, -y, z+1/2'
'-x, y+1/2, -z+1/2'
'x+1/2, -y+1/2, -z'

loop_
_atom_site_label
_atom_site_type_symbol
_atom_site_fract_x
_atom_site_fract_y
_atom_site_fract_z
_atom_site_U_iso_or_equiv
_atom_site_adp_type
_atom_site_occupancy
_atom_site_site_symmetry_order
_atom_site_calc_flag
_atom_site_refinement_flags_posn
_atom_site_refinement_flags_adp
_atom_site_refinement_flags_occupancy
_atom_site_disorder_assembly
_atom_site_disorder_group
C1 C 0.1036(3) 0.40754(19) 0.87191(15) 0.0303(6) Uani 1 1 d . . . . .
H1A H 0.111156 0.373675 0.82572 0.036 Uiso 1 1 calc R U . . .
H1B H 0.000567 0.429701 0.879646 0.036 Uiso 1 1 calc R U . . .
H1C H 0.13268 0.360388 0.909639 0.036 Uiso 1 1 calc R U . . .
C2 C 0.2080(3) 0.50005(18) 0.87307(13) 0.0212(5) Uani 1 1 d . . . . .
C3 C 0.3675(3) 0.46029(19) 0.86115(14) 0.0262(5) Uani 1 1 d . . . . .
H3A H 0.386916 0.40505 0.895455 0.031 Uiso 1 1 calc R U . . .
H3B H 0.373861 0.431149 0.812772 0.031 Uiso 1 1 calc R U . . .
C4 C 0.4888(3) 0.53997(19) 0.86922(13) 0.0238(5) Uani 1 1 d . . . . .
H4A H 0.475143 0.593409 0.832934 0.029 Uiso 1 1 calc R U . . .
H4B H 0.587844 0.508586 0.861704 0.029 Uiso 1 1 calc R U . . .
C5 C 0.4819(3) 0.58665(18) 0.94334(13) 0.0221(5) Uani 1 1 d . . . . .
H5 H 0.503335 0.531938 0.97859 0.027 Uiso 1 1 calc R U . . .
C6 C 0.3266(3) 0.62779(18) 0.95898(12) 0.0206(5) Uani 1 1 d . . . . .
H6A H 0.308057 0.687082 0.92807 0.025 Uiso 1 1 calc R U . . .
H6B H 0.323321 0.651331 1.008908 0.025 Uiso 1 1 calc R U . . .
C7 C 0.2015(3) 0.55053(18) 0.94747(12) 0.0213(5) Uani 1 1 d . . . . .
H7 H 0.216795 0.495543 0.983242 0.026 Uiso 1 1 calc R U . . .
C8 C 0.0476(3) 0.59621(18) 0.96204(13) 0.0213(5) Uani 1 1 d . . . . .
H8A H -0.025283 0.540421 0.967111 0.026 Uiso 1 1 calc R U . . .
H8B H 0.051303 0.632744 1.00794 0.026 Uiso 1 1 calc R U . . .
C9 C -0.0087(3) 0.66892(17) 0.90484(12) 0.0190(5) Uani 1 1 d . . . . .
H9 H -0.116198 0.683749 0.914366 0.023 Uiso 1 1 calc R U . . .
C10 C 0.0042(3) 0.62152(17) 0.83056(11) 0.0179(4) Uani 1 1 d . . . . .
H10 H -0.065611 0.562524 0.829311 0.022 Uiso 1 1 calc R U . . .
C11 C 0.1620(3) 0.58006(17) 0.81627(12) 0.0185(4) Uani 1 1 d . . . . .
H11 H 0.232463 0.63826 0.821344 0.022 Uiso 1 1 calc R U . . .
C12 C 0.1782(3) 0.5407(2) 0.73977(13) 0.0253(5) Uani 1 1 d . . . . .
H12A H 0.11785 0.478524 0.734386 0.03 Uiso 1 1 calc R U . . .
H12B H 0.283855 0.522603 0.731199 0.03 Uiso 1 1 calc R U . . .
C13 C 0.1287(3) 0.6183(2) 0.68345(13) 0.0246(5) Uani 1 1 d . . . . .
H13 H 0.189474 0.680639 0.691741 0.03 Uiso 1 1 calc R U . . .
C14 C 0.1674(3) 0.5812(3) 0.60875(14) 0.0377(7) Uani 1 1 d . . . . .
H14A H 0.1303 0.512086 0.602452 0.045 Uiso 1 1 calc R U . . .
H14B H 0.275899 0.582114 0.602422 0.045 Uiso 1 1 calc R U . . .
H14C H 0.120856 0.625726 0.573487 0.045 Uiso 1 1 calc R U . . .
C15 C -0.0295(3) 0.64568(17) 0.70029(12) 0.0198(5) Uani 1 1 d . . . . .
C16 C -0.0474(3) 0.69594(17) 0.77227(12) 0.0187(5) Uani 1 1 d . . . . .
H16 H 0.013128 0.759403 0.774321 0.022 Uiso 1 1 calc R U . . .
C17 C -0.2136(3) 0.72108(18) 0.77655(13) 0.0217(5) Uani 1 1 d . . . . .
H17A H -0.259361 0.689715 0.819071 0.026 Uiso 1 1 calc R U . . .
H17B H -0.229285 0.795146 0.77862 0.026 Uiso 1 1 calc R U . . .
C18 C -0.2794(3) 0.67732(17) 0.70915(13) 0.0212(5) Uani 1 1 d . . . . .
C19 C -0.1607(3) 0.62938(17) 0.66693(12) 0.0200(5) Uani 1 1 d . . . . .
C20 C -0.1954(3) 0.56976(19) 0.60029(13) 0.0234(5) Uani 1 1 d . . . . .
H20 H -0.101938 0.533962 0.585837 0.028 Uiso 1 1 calc R U . . .
C21 C -0.2416(4) 0.6382(2) 0.53841(14) 0.0353(6) Uani 1 1 d . . . . .
H21A H -0.330858 0.676606 0.551679 0.042 Uiso 1 1 calc R U . . .
H21B H -0.26332 0.596611 0.496545 0.042 Uiso 1 1 calc R U . . .
H21C H -0.160249 0.685148 0.527407 0.042 Uiso 1 1 calc R U . . .
C22 C -0.3150(3) 0.48854(18) 0.61410(13) 0.0229(5) Uani 1 1 d . . . . .
H22A H -0.413047 0.521996 0.619895 0.028 Uiso 1 1 calc R U . . .
H22B H -0.321378 0.443464 0.572191 0.028 Uiso 1 1 calc R U . . .
C23 C -0.2828(3) 0.42503(18) 0.67975(13) 0.0226(5) Uani 1 1 d . . . . .
H23A H -0.183788 0.392859 0.674283 0.027 Uiso 1 1 calc R U . . .
H23B H -0.278186 0.470142 0.721695 0.027 Uiso 1 1 calc R U . . .
C24 C -0.3971(3) 0.34404(17) 0.69329(13) 0.0228(5) Uani 1 1 d . . . . .
O1 O 0.5921(2) 0.66451(14) 0.95255(9) 0.0249(4) Uani 1 1 d . . . . .
H1X H 0.568(4) 0.713(3) 0.9237(18) 0.03 Uiso 1 1 d . U . . .
O2 O 0.07137(19) 0.76290(13) 0.90364(9) 0.0206(3) Uani 1 1 d . . . . .
H2X H 0.076(4) 0.781(2) 0.9467(18) 0.025 Uiso 1 1 d . U . . .
O3 O -0.4122(2) 0.68087(14) 0.69268(10) 0.0281(4) Uani 1 1 d . . . . .
O4 O -0.3834(2) 0.30494(14) 0.75794(10) 0.0281(4) Uani 1 1 d . . . . .
O5 O -0.4906(2) 0.31695(15) 0.65093(10) 0.0321(4) Uani 1 1 d . . . . .
H5X H -0.458(4) 0.255(3) 0.7694(19) 0.039 Uiso 1 1 d . U . . .

loop_
_atom_site_aniso_label
_atom_site_aniso_U_11
_atom_site_aniso_U_22
_atom_site_aniso_U_33
_atom_site_aniso_U_23
_atom_site_aniso_U_13
_atom_site_aniso_U_12
C1 0.0370(15) 0.0199(12) 0.0339(14) -0.0015(10) -0.0014(11) -0.0059(11)
C2 0.0252(13) 0.0172(11) 0.0212(11) -0.0015(9) -0.0006(9) -0.0012(9)
C3 0.0298(13) 0.0221(12) 0.0267(13) -0.0051(9) -0.0026(10) 0.0058(10)
C4 0.0225(12) 0.0257(12) 0.0231(12) -0.0030(9) -0.0013(10) 0.0054(10)
C5 0.0229(12) 0.0231(11) 0.0203(12) -0.0006(9) -0.0027(9) 0.0014(9)
C6 0.0216(11) 0.0239(11) 0.0162(10) -0.0031(9) -0.0004(9) 0.0010(9)
C7 0.0261(12) 0.0199(10) 0.0177(11) 0.0031(9) 0.0003(9) -0.0015(9)
C8 0.0216(11) 0.0250(11) 0.0171(11) 0.0000(9) 0.0035(9) -0.0042(9)
C9 0.0169(10) 0.0229(11) 0.0172(11) -0.0030(8) 0.0024(9) -0.0030(9)
C10 0.0189(10) 0.0189(10) 0.0160(10) -0.0024(8) 0.0006(9) -0.0037(9)
C11 0.0195(11) 0.0198(10) 0.0163(10) -0.0032(8) 0.0006(8) -0.0014(9)
C12 0.0240(12) 0.0314(13) 0.0205(11) -0.0085(10) -0.0004(10) 0.0031(10)
C13 0.0214(12) 0.0365(14) 0.0160(11) -0.0046(10) 0.0010(9) -0.0035(10)
C14 0.0252(14) 0.069(2) 0.0194(13) -0.0089(13) 0.0027(10) 0.0024(14)
C15 0.0247(12) 0.0194(10) 0.0154(10) -0.0001(8) -0.0006(9) -0.0037(9)
C16 0.0206(11) 0.0179(10) 0.0177(11) -0.0024(9) 0.0000(8) -0.0028(9)
C17 0.0221(12) 0.0207(11) 0.0222(11) -0.0037(9) -0.0015(9) 0.0004(9)
C18 0.0249(13) 0.0166(10) 0.0222(11) 0.0004(8) -0.0030(9) -0.0023(9)
C19 0.0234(12) 0.0182(11) 0.0182(11) 0.0006(8) -0.0011(9) -0.0019(9)
C20 0.0250(12) 0.0260(12) 0.0192(11) -0.0034(9) -0.0026(9) -0.0039(10)
C21 0.0470(17) 0.0360(14) 0.0229(12) 0.0031(11) -0.0097(12) -0.0115(13)
C22 0.0238(12) 0.0223(11) 0.0227(12) -0.0034(9) -0.0058(9) -0.0032(9)
C23 0.0228(12) 0.0205(11) 0.0246(12) -0.0036(9) -0.0034(9) -0.0008(9)
C24 0.0233(12) 0.0190(11) 0.0260(12) -0.0048(9) 0.0000(10) 0.0035(9)
O1 0.0215(9) 0.0312(9) 0.0221(9) -0.0032(7) -0.0037(7) 0.0008(7)
O2 0.0256(9) 0.0196(8) 0.0165(8) -0.0043(6) 0.0006(7) -0.0025(7)
O3 0.0223(9) 0.0305(9) 0.0316(10) -0.0064(8) -0.0067(7) 0.0048(7)
O4 0.0255(9) 0.0286(9) 0.0303(10) 0.0052(7) -0.0029(7) -0.0038(8)
O5 0.0327(10) 0.0335(9) 0.0302(10) -0.0018(8) -0.0053(8) -0.0108(9)

loop_
_atom_type_symbol
_atom_type_description
_atom_type_scat_dispersion_real
_atom_type_scat_dispersion_imag
_atom_type_scat_source
C C 0.0181 0.0091 'International Tables Vol C Tables 4.2.6.8 and 6.1.1.4'
H H 0 0 'International Tables Vol C Tables 4.2.6.8 and 6.1.1.4'
O O 0.0492 0.0322 'International Tables Vol C Tables 4.2.6.8 and 6.1.1.4'

loop_
_exptl_crystal_face_index_h
_exptl_crystal_face_index_k
_exptl_crystal_face_index_l
_exptl_crystal_face_perp_dist
-5 2 -5 0.0415
-4 -1 8 0.0235
-4 4 6 0.0289
-4 -2 8 0.0307
1 6 8 0.0448
1 -3 11 0.0369
-2 -1 11 0.0325
1 -8 -1 0.036
2 1 -11 0.0217
0 8 -5 0.0309
-1 7 6 0.0363
-5 -3 -3 0.0397
0 -8 3 0.038
5 0 4 0.0363
2 8 -1 0.0403
0 8 -3 0.0399

loop_
_geom_angle_atom_site_label_1
_geom_angle_atom_site_label_2
_geom_angle_atom_site_label_3
_geom_angle
_geom_angle_site_symmetry_1
_geom_angle_site_symmetry_3
_geom_angle_publ_flag
C2 C1 H1A 109.5 . . ?
C2 C1 H1B 109.5 . . ?
H1A C1 H1B 109.5 . . ?
C2 C1 H1C 109.5 . . ?
H1A C1 H1C 109.5 . . ?
H1B C1 H1C 109.5 . . ?
C1 C2 C3 106.9(2) . . ?
C1 C2 C7 109.4(2) . . ?
C3 C2 C7 108.2(2) . . ?
C1 C2 C11 111.6(2) . . ?
C3 C2 C11 112.2(2) . . ?
C7 C2 C11 108.47(19) . . ?
C4 C3 C2 114.4(2) . . ?
C4 C3 H3A 108.7 . . ?
C2 C3 H3A 108.7 . . ?
C4 C3 H3B 108.7 . . ?
C2 C3 H3B 108.7 . . ?
H3A C3 H3B 107.6 . . ?
C3 C4 C5 110.0(2) . . ?
C3 C4 H4A 109.7 . . ?
C5 C4 H4A 109.7 . . ?
C3 C4 H4B 109.7 . . ?
C5 C4 H4B 109.7 . . ?
H4A C4 H4B 108.2 . . ?
O1 C5 C6 110.45(19) . . ?
O1 C5 C4 111.8(2) . . ?
C6 C5 C4 111.0(2) . . ?
O1 C5 H5 107.8 . . ?
C6 C5 H5 107.8 . . ?
C4 C5 H5 107.8 . . ?
C5 C6 C7 113.79(19) . . ?
C5 C6 H6A 108.8 . . ?
C7 C6 H6A 108.8 . . ?
C5 C6 H6B 108.8 . . ?
C7 C6 H6B 108.8 . . ?
H6A C6 H6B 107.7 . . ?
C8 C7 C6 111.79(19) . . ?
C8 C7 C2 111.4(2) . . ?
C6 C7 C2 112.77(19) . . ?
C8 C7 H7 106.8 . . ?
C6 C7 H7 106.8 . . ?
C2 C7 H7 106.8 . . ?
C9 C8 C7 114.80(19) . . ?
C9 C8 H8A 108.6 . . ?
C7 C8 H8A 108.6 . . ?
C9 C8 H8B 108.6 . . ?
C7 C8 H8B 108.6 . . ?
H8A C8 H8B 107.5 . . ?
O2 C9 C8 112.98(19) . . ?
O2 C9 C10 107.55(18) . . ?
C8 C9 C10 111.06(19) . . ?
O2 C9 H9 108.4 . . ?
C8 C9 H9 108.4 . . ?
C10 C9 H9 108.4 . . ?
C9 C10 C11 111.87(19) . . ?
C9 C10 C16 111.34(18) . . ?
C11 C10 C16 112.18(19) . . ?
C9 C10 H10 107 . . ?
C11 C10 H10 107 . . ?
C16 C10 H10 107 . . ?
C12 C11 C10 111.74(19) . . ?
C12 C11 C2 112.79(19) . . ?
C10 C11 C2 111.37(19) . . ?
C12 C11 H11 106.8 . . ?
C10 C11 H11 106.8 . . ?
C2 C11 H11 106.8 . . ?
C11 C12 C13 113.1(2) . . ?
C11 C12 H12A 109 . . ?
C13 C12 H12A 109 . . ?
C11 C12 H12B 109 . . ?
C13 C12 H12B 109 . . ?
H12A C12 H12B 107.8 . . ?
C15 C13 C14 119.1(2) . . ?
C15 C13 C12 106.8(2) . . ?
C14 C13 C12 110.7(2) . . ?
C15 C13 H13 106.5 . . ?
C14 C13 H13 106.5 . . ?
C12 C13 H13 106.5 . . ?
C13 C14 H14A 109.5 . . ?
C13 C14 H14B 109.5 . . ?
H14A C14 H14B 109.5 . . ?
C13 C14 H14C 109.5 . . ?
H14A C14 H14C 109.5 . . ?
H14B C14 H14C 109.5 . . ?
C19 C15 C13 133.5(2) . . ?
C19 C15 C16 113.1(2) . . ?
C13 C15 C16 113.2(2) . . ?
C15 C16 C17 104.20(19) . . ?
C15 C16 C10 108.87(18) . . ?
C17 C16 C10 113.13(19) . . ?
C15 C16 H16 110.2 . . ?
C17 C16 H16 110.2 . . ?
C10 C16 H16 110.2 . . ?
C18 C17 C16 104.62(19) . . ?
C18 C17 H17A 110.8 . . ?
C16 C17 H17A 110.8 . . ?
C18 C17 H17B 110.8 . . ?
C16 C17 H17B 110.8 . . ?
H17A C17 H17B 108.9 . . ?
O3 C18 C19 125.4(2) . . ?
O3 C18 C17 125.0(2) . . ?
C19 C18 C17 109.6(2) . . ?
C15 C19 C18 108.1(2) . . ?
C15 C19 C20 130.3(2) . . ?
C18 C19 C20 121.6(2) . . ?
C19 C20 C21 112.2(2) . . ?
C19 C20 C22 111.5(2) . . ?
C21 C20 C22 110.6(2) . . ?
C19 C20 H20 107.4 . . ?
C21 C20 H20 107.4 . . ?
C22 C20 H20 107.4 . . ?
C20 C21 H21A 109.5 . . ?
C20 C21 H21B 109.5 . . ?
H21A C21 H21B 109.5 . . ?
C20 C21 H21C 109.5 . . ?
H21A C21 H21C 109.5 . . ?
H21B C21 H21C 109.5 . . ?
C23 C22 C20 113.0(2) . . ?
C23 C22 H22A 109 . . ?
C20 C22 H22A 109 . . ?
C23 C22 H22B 109 . . ?
C20 C22 H22B 109 . . ?
H22A C22 H22B 107.8 . . ?
C24 C23 C22 113.7(2) . . ?
C24 C23 H23A 108.8 . . ?
C22 C23 H23A 108.8 . . ?
C24 C23 H23B 108.8 . . ?
C22 C23 H23B 108.8 . . ?
H23A C23 H23B 107.7 . . ?
O5 C24 O4 123.5(2) . . ?
O5 C24 C23 124.8(2) . . ?
O4 C24 C23 111.7(2) . . ?
C5 O1 H1X 106(2) . . ?
C9 O2 H2X 105(2) . . ?
C24 O4 H5X 114(2) . . ?

loop_
_geom_bond_atom_site_label_1
_geom_bond_atom_site_label_2
_geom_bond_distance
_geom_bond_site_symmetry_2
_geom_bond_publ_flag
C1 C2 1.540(3) . ?
C1 H1A 0.98 . ?
C1 H1B 0.98 . ?
C1 H1C 0.98 . ?
C2 C3 1.540(3) . ?
C2 C7 1.552(3) . ?
C2 C11 1.559(3) . ?
C3 C4 1.522(4) . ?
C3 H3A 0.99 . ?
C3 H3B 0.99 . ?
C4 C5 1.526(3) . ?
C4 H4A 0.99 . ?
C4 H4B 0.99 . ?
C5 O1 1.437(3) . ?
C5 C6 1.524(3) . ?
C5 H5 1 . ?
C6 C7 1.532(3) . ?
C6 H6A 0.99 . ?
C6 H6B 0.99 . ?
C7 C8 1.531(3) . ?
C7 H7 1 . ?
C8 C9 1.529(3) . ?
C8 H8A 0.99 . ?
C8 H8B 0.99 . ?
C9 O2 1.435(3) . ?
C9 C10 1.536(3) . ?
C9 H9 1 . ?
C10 C11 1.541(3) . ?
C10 C16 1.544(3) . ?
C10 H10 1 . ?
C11 C12 1.537(3) . ?
C11 H11 1 . ?
C12 C13 1.540(4) . ?
C12 H12A 0.99 . ?
C12 H12B 0.99 . ?
C13 C15 1.498(3) . ?
C13 C14 1.528(3) . ?
C13 H13 1 . ?
C14 H14A 0.98 . ?
C14 H14B 0.98 . ?
C14 H14C 0.98 . ?
C15 C19 1.351(3) . ?
C15 C16 1.517(3) . ?
C16 C17 1.529(3) . ?
C16 H16 1 . ?
C17 C18 1.514(3) . ?
C17 H17A 0.99 . ?
C17 H17B 0.99 . ?
C18 O3 1.231(3) . ?
C18 C19 1.471(3) . ?
C19 C20 1.513(3) . ?
C20 C21 1.532(4) . ?
C20 C22 1.540(3) . ?
C20 H20 1 . ?
C21 H21A 0.98 . ?
C21 H21B 0.98 . ?
C21 H21C 0.98 . ?
C22 C23 1.521(3) . ?
C22 H22A 0.99 . ?
C22 H22B 0.99 . ?
C23 C24 1.503(3) . ?
C23 H23A 0.99 . ?
C23 H23B 0.99 . ?
C24 O5 1.211(3) . ?
C24 O4 1.327(3) . ?
O1 H1X 0.86(4) . ?
O2 H2X 0.85(3) . ?
O4 H5X 0.96(4) . ?

loop_
_geom_hbond_atom_site_label_D
_geom_hbond_atom_site_label_H
_geom_hbond_atom_site_label_A
_geom_hbond_distance_DH
_geom_hbond_distance_HA
_geom_hbond_distance_DA
_geom_hbond_angle_DHA
_geom_hbond_site_symmetry_A
_geom_hbond_publ_flag
O1 H1X O5 0.86(4) 2.09(4) 2.946(3) 173(3) 3_556 yes
O2 H2X O1 0.85(3) 2.03(3) 2.877(2) 176(3) 4_467 yes
O4 H5X O3 0.96(4) 1.68(4) 2.630(3) 167(3) 3_446 yes

loop_
_geom_torsion_atom_site_label_1
_geom_torsion_atom_site_label_2
_geom_torsion_atom_site_label_3
_geom_torsion_atom_site_label_4
_geom_torsion
_geom_torsion_site_symmetry_1
_geom_torsion_site_symmetry_2
_geom_torsion_site_symmetry_3
_geom_torsion_site_symmetry_4
_geom_torsion_publ_flag
C1 C2 C3 C4 -173.2(2) . . . . ?
C7 C2 C3 C4 -55.5(3) . . . . ?
C11 C2 C3 C4 64.1(3) . . . . ?
C2 C3 C4 C5 58.3(3) . . . . ?
C3 C4 C5 O1 -178.34(19) . . . . ?
C3 C4 C5 C6 -54.5(3) . . . . ?
O1 C5 C6 C7 177.67(19) . . . . ?
C4 C5 C6 C7 53.1(3) . . . . ?
C5 C6 C7 C8 -178.6(2) . . . . ?
C5 C6 C7 C2 -52.1(3) . . . . ?
C1 C2 C7 C8 -66.3(2) . . . . ?
C3 C2 C7 C8 177.54(19) . . . . ?
C11 C2 C7 C8 55.6(2) . . . . ?
C1 C2 C7 C6 167.0(2) . . . . ?
C3 C2 C7 C6 50.9(3) . . . . ?
C11 C2 C7 C6 -71.0(2) . . . . ?
C6 C7 C8 C9 73.9(2) . . . . ?
C2 C7 C8 C9 -53.3(3) . . . . ?
C7 C8 C9 O2 -70.7(2) . . . . ?
C7 C8 C9 C10 50.2(3) . . . . ?
O2 C9 C10 C11 72.5(2) . . . . ?
C8 C9 C10 C11 -51.6(2) . . . . ?
O2 C9 C10 C16 -53.9(3) . . . . ?
C8 C9 C10 C16 -178.03(19) . . . . ?
C9 C10 C11 C12 -175.2(2) . . . . ?
C16 C10 C11 C12 -49.3(2) . . . . ?
C9 C10 C11 C2 57.6(2) . . . . ?
C16 C10 C11 C2 -176.42(18) . . . . ?
C1 C2 C11 C12 -64.6(3) . . . . ?
C3 C2 C11 C12 55.3(3) . . . . ?
C7 C2 C11 C12 174.8(2) . . . . ?
C1 C2 C11 C10 61.9(2) . . . . ?
C3 C2 C11 C10 -178.09(18) . . . . ?
C7 C2 C11 C10 -58.6(2) . . . . ?
C10 C11 C12 C13 51.9(3) . . . . ?
C2 C11 C12 C13 178.3(2) . . . . ?
C11 C12 C13 C15 -56.8(3) . . . . ?
C11 C12 C13 C14 172.1(2) . . . . ?
C14 C13 C15 C19 13.7(4) . . . . ?
C12 C13 C15 C19 -112.5(3) . . . . ?
C14 C13 C15 C16 -171.3(2) . . . . ?
C12 C13 C15 C16 62.5(3) . . . . ?
C19 C15 C16 C17 -6.4(3) . . . . ?
C13 C15 C16 C17 177.5(2) . . . . ?
C19 C15 C16 C10 114.6(2) . . . . ?
C13 C15 C16 C10 -61.5(3) . . . . ?
C9 C10 C16 C15 178.97(19) . . . . ?
C11 C10 C16 C15 52.7(2) . . . . ?
C9 C10 C16 C17 -65.7(2) . . . . ?
C11 C10 C16 C17 168.07(18) . . . . ?
C15 C16 C17 C18 3.6(2) . . . . ?
C10 C16 C17 C18 -114.5(2) . . . . ?
C16 C17 C18 O3 179.3(2) . . . . ?
C16 C17 C18 C19 -0.2(2) . . . . ?
C13 C15 C19 C18 -178.6(2) . . . . ?
C16 C15 C19 C18 6.4(3) . . . . ?
C13 C15 C19 C20 4.3(5) . . . . ?
C16 C15 C19 C20 -170.7(2) . . . . ?
O3 C18 C19 C15 176.8(2) . . . . ?
C17 C18 C19 C15 -3.7(3) . . . . ?
O3 C18 C19 C20 -5.9(4) . . . . ?
C17 C18 C19 C20 173.6(2) . . . . ?
C15 C19 C20 C21 -110.8(3) . . . . ?
C18 C19 C20 C21 72.5(3) . . . . ?
C15 C19 C20 C22 124.6(3) . . . . ?
C18 C19 C20 C22 -52.2(3) . . . . ?
C19 C20 C22 C23 -48.6(3) . . . . ?
C21 C20 C22 C23 -174.1(2) . . . . ?
C20 C22 C23 C24 -178.9(2) . . . . ?
C22 C23 C24 O5 13.3(4) . . . . ?
C22 C23 C24 O4 -166.7(2) . . . . ?
